data_7249877
loop_
_publ_author_name
'Mai, Ying-Ying'
'Liu, Li'
'Dai, Jing-Cao'

_publ_section_title
;
 Photochromic Pyridylfulgenates and Their Cadmium Complexes
;
_journal_name_full CrystEngComm
_journal_paper_doi 10.1039/D4CE01219D
_journal_year 2025
_chemical_formula_sum 'C50 H44 Cd N2 O10'
_chemical_formula_weight 945.27
_space_group_crystal_system monoclinic
_space_group_IT_number 14
_space_group_name_Hall '-P 2ybc'
_space_group_name_H-M_alt 'P 1 21/c 1'
_atom_sites_solution_hydrogens mixed
_audit_creation_method SHELXL-2014
_audit_update_record
;
2023-09-20 deposited with the CCDC.	2025-01-30 downloaded from the CCDC.
;
_cell_angle_alpha 90
_cell_angle_beta 107.952(3)
_cell_angle_gamma 90
_cell_formula_units_Z 4
_cell_length_a 17.4412(5)
_cell_length_b 14.5878(4)
_cell_length_c 17.9857(5)
_cell_measurement_reflns_used 6554
_cell_measurement_temperature 293(2)
_cell_measurement_theta_max 29.1960
_cell_measurement_theta_min 3.9640
_cell_volume 4353.3(2)
_computing_cell_refinement 'CrysAlisPro 1.171.38.41 (Rigaku OD, 2015)'
_computing_data_collection 'CrysAlisPro 1.171.38.41 (Rigaku OD, 2015)'
_computing_data_reduction 'CrysAlisPro 1.171.38.41 (Rigaku OD, 2015)'
_computing_molecular_graphics 'SHELXTL-2014 (Sheldrick, 2014)'
_computing_publication_material 'SHELXTL-2014 (Sheldrick, 2014)'
_computing_structure_refinement 'SHELXL-2014 (Sheldrick, 2014)'
_computing_structure_solution 'SHELXTL-2014 (Sheldrick, 2014)'
_diffrn_ambient_temperature 293(2)
_diffrn_detector_area_resol_mean 16.1213
_diffrn_measured_fraction_theta_full 0.997
_diffrn_measured_fraction_theta_max 0.997
_diffrn_measurement_device_type 'Xcalibur, Eos, Gemini'
_diffrn_measurement_method '\w scans'
_diffrn_radiation_type MoK\a
_diffrn_radiation_wavelength 0.71073
_diffrn_reflns_av_R_equivalents 0.0437
_diffrn_reflns_av_unetI/netI 0.0656
_diffrn_reflns_Laue_measured_fraction_full 0.997
_diffrn_reflns_Laue_measured_fraction_max 0.997
_diffrn_reflns_limit_h_max 21
_diffrn_reflns_limit_h_min -15
_diffrn_reflns_limit_k_max 17
_diffrn_reflns_limit_k_min -11
_diffrn_reflns_limit_l_max 19
_diffrn_reflns_limit_l_min -22
_diffrn_reflns_number 19799
_diffrn_reflns_point_group_measured_fraction_full 0.997
_diffrn_reflns_point_group_measured_fraction_max 0.997
_diffrn_reflns_theta_full 25.242
_diffrn_reflns_theta_max 26.000
_diffrn_reflns_theta_min 3.410
_diffrn_source 'fine-focus sealed X-ray tube'
_exptl_absorpt_coefficient_mu 0.565
_exptl_absorpt_correction_T_max 1.00000
_exptl_absorpt_correction_T_min 0.51823
_exptl_absorpt_correction_type empirical
_exptl_absorpt_process_details multi-scan
_exptl_crystal_colour yellow
_exptl_crystal_density_diffrn 1.442
_exptl_crystal_description rodlike
_exptl_crystal_F_000 1944
_exptl_crystal_size_max 0.900
_exptl_crystal_size_mid 0.300
_exptl_crystal_size_min 0.200
_refine_diff_density_max 0.715
_refine_diff_density_min -0.715
_refine_diff_density_rms 0.081
_refine_ls_extinction_method none
_refine_ls_goodness_of_fit_ref 1.021
_refine_ls_hydrogen_treatment constr
_refine_ls_matrix_type full
_refine_ls_number_parameters 568
_refine_ls_number_reflns 8523
_refine_ls_number_restraints 4
_refine_ls_restrained_S_all 1.021
_refine_ls_R_factor_all 0.0658
_refine_ls_R_factor_gt 0.0446
_refine_ls_shift/su_max 0.002
_refine_ls_shift/su_mean 0.000
_refine_ls_structure_factor_coef Fsqd
_refine_ls_weighting_details 'w=1/[\s^2^(Fo^2^)+(0.0378P)^2^+0.7636P] where P=(Fo^2^+2Fc^2^)/3'
_refine_ls_weighting_scheme calc
_refine_ls_wR_factor_gt 0.0881
_refine_ls_wR_factor_ref 0.0956
_reflns_Friedel_coverage 0.000
_reflns_number_gt 6474
_reflns_number_total 8523
_reflns_threshold_expression 'I > 2\s(I)'
_cod_data_source_file d4ce01219d2.cif
_cod_data_source_block compound4
_cod_original_sg_symbol_H-M 'P 21/c'
_cod_database_code 7249877
_shelx_space_group_comment
;
The symmetry employed for this shelxl refinement is uniquely defined
by the following loop, which should always be used as a source of
symmetry information in preference to the above space-group names.
They are only intended as comments.
;
_shelx_estimated_absorpt_t_min 0.630
_shelx_estimated_absorpt_t_max 0.895
_shelxl_version_number 2014-3

loop_
_space_group_symop_operation_xyz
'x, y, z'
'-x, y+1/2, -z+1/2'
'-x, -y, -z'
'x, -y-1/2, z-1/2'

loop_
_atom_site_label
_atom_site_type_symbol
_atom_site_fract_x
_atom_site_fract_y
_atom_site_fract_z
_atom_site_U_iso_or_equiv
_atom_site_adp_type
_atom_site_occupancy
_atom_site_site_symmetry_order
_atom_site_calc_flag
_atom_site_refinement_flags_posn
_atom_site_refinement_flags_adp
_atom_site_refinement_flags_occupancy
_atom_site_disorder_assembly
_atom_site_disorder_group
Cd Cd -0.36259(2) 0.65488(2) -0.32759(2) 0.02189(8) Uani 1 1 d . . . . .
N1 N -0.39683(15) 0.50361(17) -0.34874(15) 0.0280(6) Uani 1 1 d . . . . .
N2 N -0.29430(14) 0.64183(17) -0.19401(14) 0.0239(6) Uani 1 1 d . . . . .
O01 O -0.43908(13) 0.68154(16) -0.45824(13) 0.0392(6) Uani 1 1 d D . . . .
O02 O -0.41131(17) 0.86927(18) -0.44752(17) 0.0609(8) Uani 1 1 d D . . . .
O1 O -0.46734(12) 0.70155(15) -0.29002(12) 0.0292(5) Uani 1 1 d . . . . .
O2 O -0.56078(12) 0.65449(14) -0.39914(13) 0.0307(5) Uani 1 1 d . . . . .
O3 O -0.56310(14) 0.52340(15) -0.14292(13) 0.0374(6) Uani 1 1 d . . . . .
O4 O -0.62420(13) 0.52372(14) -0.27222(13) 0.0319(5) Uani 1 1 d . . . . .
O5 O -0.23503(13) 0.62865(14) -0.35067(13) 0.0296(5) Uani 1 1 d . . . . .
O6 O -0.28406(12) 0.76812(15) -0.36007(13) 0.0326(5) Uani 1 1 d . . . . .
O7 O -0.08814(16) 0.81625(16) -0.26173(14) 0.0461(7) Uani 1 1 d . . . . .
O8 O -0.08859(16) 0.95899(16) -0.30487(13) 0.0486(7) Uani 1 1 d . . . . .
C1 C -0.57324(17) 0.7143(2) -0.14731(19) 0.0260(7) Uani 1 1 d . . . . .
H1A H -0.5609 0.6821 -0.1005 0.031 Uiso 1 1 calc R U . . .
C2 C -0.58617(16) 0.6657(2) -0.21295(18) 0.0219(7) Uani 1 1 d . . . . .
C3 C -0.60255(16) 0.70622(19) -0.29225(18) 0.0201(7) Uani 1 1 d . . . . .
C4 C -0.66611(16) 0.76066(19) -0.32594(18) 0.0210(7) Uani 1 1 d . . . . .
C5 C -0.53978(17) 0.68554(19) -0.33167(19) 0.0220(7) Uani 1 1 d . . . . .
C6 C -0.58838(17) 0.5640(2) -0.20398(19) 0.0235(7) Uani 1 1 d . . . . .
C7 C -0.6456(2) 0.4270(2) -0.2714(2) 0.0370(9) Uani 1 1 d . . . . .
H7A H -0.6110 0.3978 -0.2246 0.044 Uiso 1 1 calc R U . . .
H7B H -0.6383 0.3961 -0.3165 0.044 Uiso 1 1 calc R U . . .
C8 C -0.7318(2) 0.4197(2) -0.2731(2) 0.0424(9) Uani 1 1 d . . . . .
H8A H -0.7462 0.3563 -0.2725 0.064 Uiso 1 1 calc R U . . .
H8B H -0.7385 0.4499 -0.2281 0.064 Uiso 1 1 calc R U . . .
H8C H -0.7658 0.4482 -0.3197 0.064 Uiso 1 1 calc R U . . .
C9 C -0.44450(18) 0.4635(2) -0.31201(18) 0.0279(7) Uani 1 1 d . . . . .
H9A H -0.4691 0.5004 -0.2838 0.033 Uiso 1 1 calc R U . . .
C10 C -0.45861(18) 0.3708(2) -0.31425(19) 0.0281(8) Uani 1 1 d . . . . .
H10A H -0.4917 0.3459 -0.2876 0.034 Uiso 1 1 calc R U . . .
C11 C -0.42303(18) 0.3143(2) -0.35658(17) 0.0232(7) Uani 1 1 d . . . . .
C12 C -0.3786(2) 0.3564(2) -0.39877(19) 0.0314(8) Uani 1 1 d . . . . .
H12A H -0.3573 0.3221 -0.4313 0.038 Uiso 1 1 calc R U . . .
C13 C -0.36634(19) 0.4498(2) -0.39218(19) 0.0322(8) Uani 1 1 d . . . . .
H13A H -0.3349 0.4766 -0.4197 0.039 Uiso 1 1 calc R U . . .
C14 C -0.67111(17) 0.8153(2) -0.39734(18) 0.0226(7) Uani 1 1 d . . . . .
C15 C -0.60806(19) 0.8718(2) -0.4012(2) 0.0316(8) Uani 1 1 d . . . . .
H15A H -0.5614 0.8747 -0.3587 0.038 Uiso 1 1 calc R U . . .
C16 C -0.6137(2) 0.9235(2) -0.4667(2) 0.0404(9) Uani 1 1 d . . . . .
H16A H -0.5711 0.9613 -0.4680 0.048 Uiso 1 1 calc R U . . .
C17 C -0.6818(2) 0.9195(2) -0.5303(2) 0.0373(9) Uani 1 1 d . . . . .
H17A H -0.6856 0.9542 -0.5746 0.045 Uiso 1 1 calc R U . . .
C18 C -0.7441(2) 0.8640(2) -0.5276(2) 0.0370(9) Uani 1 1 d . . . . .
H18A H -0.7898 0.8598 -0.5711 0.044 Uiso 1 1 calc R U . . .
C19 C -0.74002(19) 0.8143(2) -0.46141(19) 0.0296(8) Uani 1 1 d . . . . .
H19A H -0.7841 0.7795 -0.4597 0.035 Uiso 1 1 calc R U . . .
C20 C -0.73291(17) 0.7731(2) -0.29225(18) 0.0238(7) Uani 1 1 d . . . . .
C21 C -0.75889(19) 0.8603(2) -0.2800(2) 0.0329(8) Uani 1 1 d . . . . .
H21A H -0.7362 0.9114 -0.2960 0.039 Uiso 1 1 calc R U . . .
C22 C -0.8179(2) 0.8722(3) -0.2443(2) 0.0466(10) Uani 1 1 d . . . . .
H22A H -0.8333 0.9309 -0.2346 0.056 Uiso 1 1 calc R U . . .
C23 C -0.8539(2) 0.7968(3) -0.2231(2) 0.0533(11) Uani 1 1 d . . . . .
H23A H -0.8939 0.8045 -0.1994 0.064 Uiso 1 1 calc R U . . .
C24 C -0.8306(2) 0.7101(3) -0.2371(2) 0.0461(10) Uani 1 1 d . . . . .
H24A H -0.8554 0.6592 -0.2233 0.055 Uiso 1 1 calc R U . . .
C25 C -0.77079(18) 0.6983(2) -0.27125(19) 0.0323(8) Uani 1 1 d . . . . .
H25A H -0.7555 0.6393 -0.2804 0.039 Uiso 1 1 calc R U . . .
C31 C -0.17101(17) 0.9074(2) -0.45239(18) 0.0240(7) Uani 1 1 d . . . . .
H31A H -0.1538 0.9671 -0.4383 0.029 Uiso 1 1 calc R U . . .
C32 C -0.15428(17) 0.8451(2) -0.39548(17) 0.0203(7) Uani 1 1 d . . . . .
C33 C -0.17437(16) 0.7456(2) -0.40823(17) 0.0204(7) Uani 1 1 d . . . . .
C34 C -0.14240(18) 0.6939(2) -0.45325(18) 0.0238(7) Uani 1 1 d . . . . .
C35 C -0.23431(17) 0.7104(2) -0.37026(17) 0.0236(7) Uani 1 1 d . . . . .
C36 C -0.10818(18) 0.8706(2) -0.31372(19) 0.0258(7) Uani 1 1 d . . . . .
C37 C -0.0340(3) 0.9884(3) -0.2296(2) 0.0583(12) Uani 1 1 d . . . . .
H37A H -0.0018 0.9370 -0.2030 0.070 Uiso 1 1 calc R U . . .
H37B H -0.0645 1.0119 -0.1969 0.070 Uiso 1 1 calc R U . . .
C38 C 0.0188(2) 1.0612(3) -0.2445(2) 0.0583(12) Uani 1 1 d . . . . .
H38A H 0.0554 1.0817 -0.1957 0.087 Uiso 1 1 calc R U . . .
H38B H 0.0489 1.0372 -0.2768 0.087 Uiso 1 1 calc R U . . .
H38C H -0.0136 1.1117 -0.2706 0.087 Uiso 1 1 calc R U . . .
C39 C -0.32683(19) 0.6664(2) -0.13808(19) 0.0314(8) Uani 1 1 d . . . . .
H39A H -0.3773 0.6940 -0.1531 0.038 Uiso 1 1 calc R U . . .
C40 C -0.28896(18) 0.6524(2) -0.06006(19) 0.0306(8) Uani 1 1 d . . . . .
H40A H -0.3132 0.6717 -0.0234 0.037 Uiso 1 1 calc R U . . .
C41 C -0.21414(17) 0.6093(2) -0.03559(18) 0.0224(7) Uani 1 1 d . . . . .
C42 C -0.18227(19) 0.5821(2) -0.09321(19) 0.0315(8) Uani 1 1 d . . . . .
H42A H -0.1334 0.5508 -0.0800 0.038 Uiso 1 1 calc R U . . .
C43 C -0.22239(18) 0.6009(2) -0.16987(19) 0.0314(8) Uani 1 1 d . . . . .
H43A H -0.1982 0.5843 -0.2073 0.038 Uiso 1 1 calc R U . . .
C44 C -0.1736(2) 0.6009(2) -0.48270(19) 0.0345(8) Uani 1 1 d . . . . .
C45 C -0.2556(2) 0.5856(3) -0.5137(2) 0.0462(10) Uani 1 1 d . . . . .
H45A H -0.2914 0.6333 -0.5150 0.055 Uiso 1 1 calc R U . . .
C46 C -0.2851(4) 0.5009(4) -0.5427(2) 0.0767(17) Uani 1 1 d . . . . .
H46A H -0.3404 0.4918 -0.5637 0.092 Uiso 1 1 calc R U . . .
C47 C -0.2352(5) 0.4331(4) -0.5407(3) 0.100(2) Uani 1 1 d . . . . .
H47A H -0.2562 0.3763 -0.5600 0.120 Uiso 1 1 calc R U . . .
C48 C -0.1519(4) 0.4431(3) -0.5107(3) 0.0875(19) Uani 1 1 d . . . . .
H48A H -0.1178 0.3938 -0.5097 0.105 Uiso 1 1 calc R U . . .
C49 C -0.1205(3) 0.5305(3) -0.4817(2) 0.0592(12) Uani 1 1 d . . . . .
H49A H -0.0651 0.5400 -0.4624 0.071 Uiso 1 1 calc R U . . .
C50 C -0.07614(17) 0.7289(2) -0.48134(18) 0.0231(7) Uani 1 1 d . . . . .
C51 C -0.00833(18) 0.7697(2) -0.4298(2) 0.0320(8) Uani 1 1 d . . . . .
H51A H -0.0028 0.7716 -0.3767 0.038 Uiso 1 1 calc R U . . .
C52 C 0.05034(19) 0.8072(3) -0.4564(2) 0.0455(10) Uani 1 1 d . . . . .
H52A H 0.0952 0.8346 -0.4214 0.055 Uiso 1 1 calc R U . . .
C53 C 0.0432(2) 0.8045(3) -0.5352(2) 0.0483(10) Uani 1 1 d . . . . .
H53A H 0.0823 0.8317 -0.5533 0.058 Uiso 1 1 calc R U . . .
C54 C -0.0220(2) 0.7616(3) -0.5865(2) 0.0401(9) Uani 1 1 d . . . . .
H54A H -0.0266 0.7585 -0.6394 0.048 Uiso 1 1 calc R U . . .
C55 C -0.08014(18) 0.7232(2) -0.55968(18) 0.0289(8) Uani 1 1 d . . . . .
H55A H -0.1232 0.6928 -0.5946 0.035 Uiso 1 1 calc R U . . .
H01A H -0.4409 0.7341 -0.4783 0.043 Uiso 1 1 d DR U . . .
H01B H -0.4858 0.6680 -0.4560 0.043 Uiso 1 1 d DR U . . .
H02A H -0.3671 0.8460 -0.4194 0.043 Uiso 1 1 d DR U . . .
H02B H -0.4297 0.9101 -0.4239 0.043 Uiso 1 1 d DR U . . .

loop_
_atom_site_aniso_label
_atom_site_aniso_U_11
_atom_site_aniso_U_22
_atom_site_aniso_U_33
_atom_site_aniso_U_23
_atom_site_aniso_U_13
_atom_site_aniso_U_12
Cd 0.02059(12) 0.02614(13) 0.01885(13) 0.00166(10) 0.00594(9) 0.00091(10)
N1 0.0309(14) 0.0281(15) 0.0281(16) 0.0047(13) 0.0134(13) 0.0040(12)
N2 0.0216(13) 0.0319(15) 0.0161(14) -0.0007(12) 0.0026(11) -0.0001(11)
O01 0.0324(12) 0.0523(16) 0.0297(14) 0.0121(12) 0.0051(11) -0.0028(11)
O02 0.0707(19) 0.0455(17) 0.076(2) 0.0080(15) 0.0360(17) 0.0162(15)
O1 0.0201(11) 0.0428(14) 0.0233(13) -0.0010(11) 0.0044(10) 0.0006(10)
O2 0.0292(12) 0.0352(13) 0.0285(13) -0.0082(11) 0.0100(10) -0.0035(10)
O3 0.0479(14) 0.0278(13) 0.0306(14) 0.0098(11) 0.0037(12) 0.0017(11)
O4 0.0405(13) 0.0196(11) 0.0324(14) 0.0017(10) 0.0065(11) -0.0040(10)
O5 0.0352(12) 0.0298(13) 0.0257(13) 0.0042(10) 0.0123(11) -0.0024(10)
O6 0.0295(12) 0.0313(13) 0.0409(15) -0.0017(11) 0.0169(11) -0.0016(10)
O7 0.0697(18) 0.0347(14) 0.0199(14) 0.0035(12) -0.0068(13) -0.0064(13)
O8 0.0740(18) 0.0282(13) 0.0248(14) -0.0049(11) -0.0125(13) -0.0043(13)
C1 0.0236(15) 0.0285(18) 0.0252(19) 0.0064(15) 0.0064(14) 0.0023(14)
C2 0.0171(14) 0.0231(16) 0.0250(18) 0.0021(14) 0.0060(13) -0.0003(13)
C3 0.0183(14) 0.0174(15) 0.0244(18) -0.0018(13) 0.0064(13) -0.0029(12)
C4 0.0202(14) 0.0175(15) 0.0240(18) -0.0016(14) 0.0051(13) -0.0047(12)
C5 0.0234(16) 0.0151(15) 0.0267(19) 0.0050(14) 0.0066(14) 0.0024(13)
C6 0.0207(15) 0.0230(17) 0.0283(19) 0.0034(15) 0.0098(14) 0.0020(13)
C7 0.047(2) 0.0168(17) 0.044(2) 0.0025(16) 0.0089(18) -0.0006(15)
C8 0.053(2) 0.034(2) 0.041(2) 0.0026(18) 0.0157(19) -0.0113(18)
C9 0.0308(17) 0.0285(18) 0.0290(19) 0.0015(15) 0.0159(15) 0.0067(15)
C10 0.0232(16) 0.0295(18) 0.033(2) 0.0065(15) 0.0104(15) 0.0034(14)
C11 0.0247(15) 0.0264(17) 0.0168(17) 0.0004(14) 0.0040(14) 0.0026(14)
C12 0.044(2) 0.0319(19) 0.0225(18) -0.0017(15) 0.0158(16) 0.0031(16)
C13 0.0403(19) 0.034(2) 0.026(2) 0.0053(16) 0.0165(16) -0.0013(16)
C14 0.0230(15) 0.0201(15) 0.0243(18) -0.0005(14) 0.0067(14) 0.0049(13)
C15 0.0247(16) 0.0331(19) 0.032(2) 0.0096(16) 0.0016(15) -0.0027(14)
C16 0.0322(19) 0.043(2) 0.045(2) 0.0177(19) 0.0114(18) -0.0018(17)
C17 0.0376(19) 0.045(2) 0.033(2) 0.0161(18) 0.0161(17) 0.0105(17)
C18 0.0310(18) 0.047(2) 0.028(2) 0.0055(17) 0.0020(16) 0.0054(17)
C19 0.0255(16) 0.0315(18) 0.031(2) 0.0025(16) 0.0081(15) 0.0007(14)
C20 0.0183(14) 0.0291(17) 0.0216(18) 0.0029(14) 0.0028(13) 0.0033(13)
C21 0.0275(17) 0.036(2) 0.033(2) 0.0007(16) 0.0065(16) 0.0072(15)
C22 0.040(2) 0.054(3) 0.049(3) -0.001(2) 0.018(2) 0.0188(19)
C23 0.031(2) 0.088(3) 0.048(3) 0.010(2) 0.0210(19) 0.010(2)
C24 0.0303(19) 0.065(3) 0.045(3) 0.013(2) 0.0155(19) -0.0007(19)
C25 0.0259(17) 0.038(2) 0.032(2) 0.0025(17) 0.0071(16) -0.0022(15)
C31 0.0263(16) 0.0212(16) 0.0225(18) -0.0042(14) 0.0044(14) 0.0004(13)
C32 0.0188(14) 0.0249(16) 0.0172(16) -0.0052(14) 0.0056(13) 0.0003(13)
C33 0.0174(14) 0.0247(16) 0.0166(17) 0.0022(14) 0.0015(13) -0.0012(13)
C34 0.0252(16) 0.0248(16) 0.0196(17) -0.0012(14) 0.0045(14) -0.0005(14)
C35 0.0227(15) 0.0340(19) 0.0115(16) -0.0054(14) 0.0013(13) -0.0061(14)
C36 0.0254(16) 0.0296(18) 0.0203(18) -0.0053(15) 0.0040(14) -0.0008(14)
C37 0.086(3) 0.040(2) 0.026(2) -0.0100(18) -0.016(2) -0.014(2)
C38 0.040(2) 0.062(3) 0.061(3) -0.018(2) -0.002(2) -0.004(2)
C39 0.0225(16) 0.048(2) 0.0231(19) 0.0031(16) 0.0057(14) 0.0052(15)
C40 0.0266(16) 0.045(2) 0.0213(18) -0.0011(16) 0.0086(14) 0.0019(15)
C41 0.0236(15) 0.0194(15) 0.0203(17) 0.0014(14) 0.0008(14) -0.0065(13)
C42 0.0289(17) 0.0350(19) 0.027(2) -0.0025(16) 0.0029(15) 0.0081(15)
C43 0.0295(17) 0.043(2) 0.0225(19) -0.0035(16) 0.0089(15) 0.0058(16)
C44 0.062(2) 0.0222(18) 0.0247(19) -0.0043(15) 0.0217(18) -0.0070(17)
C45 0.069(3) 0.049(2) 0.023(2) -0.0102(18) 0.0167(19) -0.033(2)
C46 0.134(5) 0.062(3) 0.033(3) -0.009(2) 0.023(3) -0.066(3)
C47 0.206(8) 0.049(3) 0.044(3) -0.011(3) 0.036(4) -0.047(5)
C48 0.173(6) 0.032(3) 0.062(4) 0.004(2) 0.043(4) 0.023(3)
C49 0.105(4) 0.030(2) 0.046(3) -0.001(2) 0.029(3) 0.011(2)
C50 0.0220(15) 0.0241(16) 0.0230(18) -0.0034(14) 0.0067(14) 0.0054(13)
C51 0.0249(16) 0.048(2) 0.0230(19) -0.0084(17) 0.0075(15) 0.0041(16)
C52 0.0210(17) 0.074(3) 0.039(2) -0.019(2) 0.0052(17) -0.0104(18)
C53 0.0289(19) 0.077(3) 0.043(2) -0.005(2) 0.0169(18) -0.013(2)
C54 0.0350(19) 0.064(3) 0.025(2) -0.0031(19) 0.0149(17) -0.0030(18)
C55 0.0251(16) 0.038(2) 0.0235(19) -0.0072(16) 0.0069(15) 0.0004(15)

loop_
_atom_type_symbol
_atom_type_description
_atom_type_scat_dispersion_real
_atom_type_scat_dispersion_imag
_atom_type_scat_source
C C 0.0033 0.0016 'International Tables Vol C Tables 4.2.6.8 and 6.1.1.4'
H H 0.0000 0.0000 'International Tables Vol C Tables 4.2.6.8 and 6.1.1.4'
N N 0.0061 0.0033 'International Tables Vol C Tables 4.2.6.8 and 6.1.1.4'
O O 0.0106 0.0060 'International Tables Vol C Tables 4.2.6.8 and 6.1.1.4'
Cd Cd -0.8075 1.2024 'International Tables Vol C Tables 4.2.6.8 and 6.1.1.4'

loop_
_geom_angle_atom_site_label_1
_geom_angle_atom_site_label_2
_geom_angle_atom_site_label_3
_geom_angle
_geom_angle_site_symmetry_1
_geom_angle_site_symmetry_3
_geom_angle_publ_flag
O1 Cd N1 98.51(9) . . ?
O1 Cd O6 117.17(8) . . ?
N1 Cd O6 141.73(9) . . ?
O1 Cd N2 85.37(8) . . ?
N1 Cd N2 96.70(9) . . ?
O6 Cd N2 99.36(8) . . ?
O1 Cd O01 89.25(8) . . ?
N1 Cd O01 87.41(9) . . ?
O6 Cd O01 80.12(8) . . ?
N2 Cd O01 173.66(9) . . ?
O1 Cd O5 168.42(7) . . ?
N1 Cd O5 91.47(8) . . ?
O6 Cd O5 54.98(7) . . ?
N2 Cd O5 87.66(8) . . ?
O01 Cd O5 97.09(8) . . ?
O1 Cd C35 144.84(9) . . ?
N1 Cd C35 116.01(9) . . ?
O6 Cd C35 27.79(8) . . ?
N2 Cd C35 96.44(9) . . ?
O01 Cd C35 86.04(8) . . ?
O5 Cd C35 27.42(8) . . ?
C13 N1 C9 116.9(3) . . ?
C13 N1 Cd 122.5(2) . . ?
C9 N1 Cd 120.5(2) . . ?
C43 N2 C39 116.5(3) . . ?
C43 N2 Cd 120.1(2) . . ?
C39 N2 Cd 123.2(2) . . ?
C5 O1 Cd 121.3(2) . . ?
C6 O4 C7 117.8(3) . . ?
C35 O5 Cd 89.26(18) . . ?
C35 O6 Cd 92.71(18) . . ?
C36 O8 C37 117.8(3) . . ?
C2 C1 C11 125.0(3) . 2_454 ?
C1 C2 C3 124.5(3) . . ?
C1 C2 C6 115.7(3) . . ?
C3 C2 C6 119.6(3) . . ?
C4 C3 C2 123.6(3) . . ?
C4 C3 C5 121.5(3) . . ?
C2 C3 C5 114.8(2) . . ?
C3 C4 C20 122.1(3) . . ?
C3 C4 C14 121.6(3) . . ?
C20 C4 C14 116.3(2) . . ?
O2 C5 O1 125.6(3) . . ?
O2 C5 C3 119.7(3) . . ?
O1 C5 C3 114.7(3) . . ?
O3 C6 O4 124.1(3) . . ?
O3 C6 C2 124.9(3) . . ?
O4 C6 C2 111.0(3) . . ?
O4 C7 C8 109.1(3) . . ?
N1 C9 C10 123.1(3) . . ?
C9 C10 C11 119.6(3) . . ?
C12 C11 C10 117.2(3) . . ?
C12 C11 C1 120.7(3) . 2_444 ?
C10 C11 C1 122.0(3) . 2_444 ?
C13 C12 C11 119.4(3) . . ?
N1 C13 C12 123.7(3) . . ?
C19 C14 C15 117.5(3) . . ?
C19 C14 C4 121.1(3) . . ?
C15 C14 C4 121.4(3) . . ?
C16 C15 C14 121.2(3) . . ?
C17 C16 C15 120.3(3) . . ?
C18 C17 C16 119.3(3) . . ?
C17 C18 C19 120.8(3) . . ?
C18 C19 C14 120.9(3) . . ?
C25 C20 C21 118.1(3) . . ?
C25 C20 C4 121.0(3) . . ?
C21 C20 C4 120.9(3) . . ?
C22 C21 C20 120.9(3) . . ?
C23 C22 C21 119.8(4) . . ?
C24 C23 C22 120.0(4) . . ?
C25 C24 C23 120.2(4) . . ?
C24 C25 C20 120.9(4) . . ?
C32 C31 C41 126.1(3) . 4_575 ?
C31 C32 C36 120.8(3) . . ?
C31 C32 C33 124.0(3) . . ?
C36 C32 C33 115.1(3) . . ?
C34 C33 C32 121.0(3) . . ?
C34 C33 C35 123.8(3) . . ?
C32 C33 C35 115.1(3) . . ?
C33 C34 C50 121.4(3) . . ?
C33 C34 C44 123.2(3) . . ?
C50 C34 C44 115.3(3) . . ?
O5 C35 O6 122.0(3) . . ?
O5 C35 C33 121.6(3) . . ?
O6 C35 C33 116.4(3) . . ?
O5 C35 Cd 63.32(16) . . ?
O6 C35 Cd 59.50(15) . . ?
C33 C35 Cd 169.4(2) . . ?
O7 C36 O8 123.2(3) . . ?
O7 C36 C32 123.1(3) . . ?
O8 C36 C32 113.6(3) . . ?
O8 C37 C38 107.9(3) . . ?
N2 C39 C40 123.0(3) . . ?
C39 C40 C41 120.0(3) . . ?
C42 C41 C40 116.7(3) . . ?
C42 C41 C31 121.2(3) . 4_576 ?
C40 C41 C31 122.1(3) . 4_576 ?
C43 C42 C41 120.1(3) . . ?
N2 C43 C42 123.7(3) . . ?
C49 C44 C45 119.4(4) . . ?
C49 C44 C34 120.1(3) . . ?
C45 C44 C34 120.5(3) . . ?
C46 C45 C44 121.1(5) . . ?
C47 C46 C45 119.9(6) . . ?
C46 C47 C48 122.5(5) . . ?
C47 C48 C49 118.3(5) . . ?
C44 C49 C48 118.8(5) . . ?
C51 C50 C55 117.8(3) . . ?
C51 C50 C34 120.7(3) . . ?
C55 C50 C34 121.5(3) . . ?
C52 C51 C50 120.7(3) . . ?
C51 C52 C53 120.3(3) . . ?
C54 C53 C52 119.7(3) . . ?
C55 C54 C53 119.9(3) . . ?
C54 C55 C50 121.4(3) . . ?

loop_
_geom_bond_atom_site_label_1
_geom_bond_atom_site_label_2
_geom_bond_distance
_geom_bond_site_symmetry_2
_geom_bond_publ_flag
Cd O1 2.240(2) . ?
Cd N1 2.287(3) . ?
Cd O6 2.332(2) . ?
Cd N2 2.337(2) . ?
Cd O01 2.349(2) . ?
Cd O5 2.416(2) . ?
Cd C35 2.704(3) . ?
N1 C13 1.329(4) . ?
N1 C9 1.345(4) . ?
N2 C43 1.335(4) . ?
N2 C39 1.347(4) . ?
O1 C5 1.276(3) . ?
O2 C5 1.240(4) . ?
O3 C6 1.205(3) . ?
O4 C6 1.330(4) . ?
O4 C7 1.461(4) . ?
O5 C35 1.245(4) . ?
O6 C35 1.262(4) . ?
O7 C36 1.193(4) . ?
O8 C36 1.331(4) . ?
O8 C37 1.459(4) . ?
C1 C2 1.335(4) . ?
C1 C11 1.463(4) 2_454 ?
C2 C3 1.488(4) . ?
C2 C6 1.495(4) . ?
C3 C4 1.346(4) . ?
C3 C5 1.507(4) . ?
C4 C20 1.481(4) . ?
C4 C14 1.491(4) . ?
C7 C8 1.497(5) . ?
C9 C10 1.374(4) . ?
C10 C11 1.391(4) . ?
C11 C12 1.384(4) . ?
C11 C1 1.463(4) 2_444 ?
C12 C13 1.378(4) . ?
C14 C19 1.385(4) . ?
C14 C15 1.393(4) . ?
C15 C16 1.378(4) . ?
C16 C17 1.372(5) . ?
C17 C18 1.368(5) . ?
C18 C19 1.378(5) . ?
C20 C25 1.387(4) . ?
C20 C21 1.391(4) . ?
C21 C22 1.382(5) . ?
C22 C23 1.376(6) . ?
C23 C24 1.375(6) . ?
C24 C25 1.376(5) . ?
C31 C32 1.333(4) . ?
C31 C41 1.473(4) 4_575 ?
C32 C36 1.489(4) . ?
C32 C33 1.494(4) . ?
C33 C34 1.347(4) . ?
C33 C35 1.504(4) . ?
C34 C50 1.487(4) . ?
C34 C44 1.496(4) . ?
C37 C38 1.483(5) . ?
C39 C40 1.370(4) . ?
C40 C41 1.392(4) . ?
C41 C42 1.377(4) . ?
C41 C31 1.473(4) 4_576 ?
C42 C43 1.368(4) . ?
C44 C49 1.380(5) . ?
C44 C45 1.384(5) . ?
C45 C46 1.378(5) . ?
C46 C47 1.310(8) . ?
C47 C48 1.392(8) . ?
C48 C49 1.422(6) . ?
C50 C51 1.392(4) . ?
C50 C55 1.392(4) . ?
C51 C52 1.370(5) . ?
C52 C53 1.383(5) . ?
C53 C54 1.376(5) . ?
C54 C55 1.369(4) . ?
